data_4339828
loop_
_publ_author_name
'Xie, Linhua'
'Liu, Shuxia'
'Gao, Chaoying'
'Cao, Ruige'
'Cao, Jianfang'
'Sun, Chunyan'
'Su, Zhongmin'

_publ_section_title
;
 Mixed-valence iron(II, III) trimesates with open frameworks modulated by
 solvents.
;
_journal_issue 19
_journal_name_full 'Inorganic chemistry'
_journal_page_first 7782
_journal_page_last 7788
_journal_paper_doi 10.1021/ic062273m
_journal_volume 46
_journal_year 2007
_chemical_formula_sum 'C30 H34 Cl2 Fe2 N4 O12'
_chemical_formula_weight 825.21
_chemical_name_systematic
; 
 ? 
;
_space_group_IT_number 14
_symmetry_cell_setting monoclinic
_symmetry_space_group_name_Hall '-P 2yn'
_symmetry_space_group_name_H-M 'P 1 21/n 1'
_atom_sites_solution_hydrogens geom
_atom_sites_solution_primary direct
_atom_sites_solution_secondary difmap
_audit_creation_method SHELXL-97
_cell_angle_alpha 90.00
_cell_angle_beta 116.2490(10)
_cell_angle_gamma 90.00
_cell_formula_units_Z 2
_cell_length_a 9.7827(4)
_cell_length_b 18.9260(8)
_cell_length_c 9.8318(4)
_cell_measurement_temperature 293(2)
_cell_volume 1632.62(12)
_computing_cell_refinement 'Bruker SMART'
_computing_data_collection 'Bruker SMART'
_computing_data_reduction 'Bruker SAINT'
_computing_molecular_graphics 'Bruker SHELXTL'
_computing_publication_material 'Bruker SHELXTL'
_computing_structure_refinement 'SHELXL-97 (Sheldrick, 1997)'
_computing_structure_solution 'SHELXS-97 (Sheldrick, 1990)'
_diffrn_ambient_temperature 293(2)
_diffrn_measured_fraction_theta_full 0.999
_diffrn_measured_fraction_theta_max 0.999
_diffrn_measurement_device_type 'CCD area detector'
_diffrn_measurement_method 'phi and omega scans'
_diffrn_radiation_monochromator graphite
_diffrn_radiation_source 'fine-focus sealed tube'
_diffrn_radiation_type MoK\a
_diffrn_radiation_wavelength 0.71073
_diffrn_reflns_av_R_equivalents 0.0210
_diffrn_reflns_av_sigmaI/netI 0.0239
_diffrn_reflns_limit_h_max 11
_diffrn_reflns_limit_h_min -9
_diffrn_reflns_limit_k_max 19
_diffrn_reflns_limit_k_min -22
_diffrn_reflns_limit_l_max 11
_diffrn_reflns_limit_l_min -11
_diffrn_reflns_number 8208
_diffrn_reflns_theta_full 25.00
_diffrn_reflns_theta_max 25.00
_diffrn_reflns_theta_min 2.15
_exptl_absorpt_coefficient_mu 1.123
_exptl_absorpt_correction_type none
_exptl_crystal_colour 'bright orange'
_exptl_crystal_density_diffrn 1.679
_exptl_crystal_density_method 'not measured'
_exptl_crystal_description block
_exptl_crystal_F_000 848
_exptl_crystal_size_max 0.20
_exptl_crystal_size_mid 0.19
_exptl_crystal_size_min 0.19
_refine_diff_density_max 0.334
_refine_diff_density_min -0.252
_refine_diff_density_rms 0.051
_refine_ls_extinction_method none
_refine_ls_goodness_of_fit_ref 1.061
_refine_ls_hydrogen_treatment mixed
_refine_ls_matrix_type full
_refine_ls_number_parameters 294
_refine_ls_number_reflns 2886
_refine_ls_number_restraints 0
_refine_ls_restrained_S_all 1.061
_refine_ls_R_factor_all 0.0326
_refine_ls_R_factor_gt 0.0286
_refine_ls_shift/su_max 0.001
_refine_ls_shift/su_mean 0.000
_refine_ls_structure_factor_coef Fsqd
_refine_ls_weighting_details 'calc w=1/[\s^2^(Fo^2^)+(0.0348P)^2^+0.6808P] where P=(Fo^2^+2Fc^2^)/3'
_refine_ls_weighting_scheme calc
_refine_ls_wR_factor_gt 0.0697
_refine_ls_wR_factor_ref 0.0717
_reflns_number_gt 2588
_reflns_number_total 2886
_reflns_threshold_expression >2sigma(I)
_cod_data_source_file ic062273m-file003.cif
_cod_data_source_block compound3
_cod_depositor_comments
;
The following automatic conversions were performed:

'_symmetry_cell_setting' value 'Monoclinic' changed to 'monoclinic'
according to
/usr/data/users/saulius/automatic-downloads/retrospective/ACS/lib/dictionaries/cif_core.dic
dictionary named 'cif_core.dic' version 2.4.2 from 2011-04-26.

Automatic conversion script
Id: cif_fix_values 2281 2013-09-26 08:29:07Z andrius 
;
_cod_original_sg_symbol_H-M P2(1)/n
_cod_database_code 4339828

loop_
_symmetry_equiv_pos_as_xyz
'x, y, z'
'-x+1/2, y+1/2, -z+1/2'
'-x, -y, -z'
'x-1/2, -y-1/2, z-1/2'

loop_
_atom_site_label
_atom_site_type_symbol
_atom_site_fract_x
_atom_site_fract_y
_atom_site_fract_z
_atom_site_U_iso_or_equiv
_atom_site_adp_type
_atom_site_occupancy
_atom_site_symmetry_multiplicity
_atom_site_calc_flag
Fe1 Fe 1.02081(3) 0.081939(14) 0.34939(3) 0.02524(11) Uani 1 1 d
Cl1 Cl 1.14677(8) 0.09020(4) 0.20121(7) 0.05050(18) Uani 1 1 d
O1 O 0.99103(18) 0.17660(7) 0.41474(16) 0.0354(4) Uani 1 1 d
O2 O 0.85433(19) 0.20395(8) 0.17224(16) 0.0393(4) Uani 1 1 d
O4 O 1.15370(17) 0.04393(8) 0.55531(16) 0.0366(4) Uani 1 1 d
O6 O 1.0647(2) 0.33754(9) 0.81647(18) 0.0449(4) Uani 1 1 d
O7 O 0.85508(18) 0.01355(8) 0.25150(17) 0.0396(4) Uani 1 1 d
O8 O 1.03168(19) 0.45361(8) 0.77326(17) 0.0403(4) Uani 1 1 d
N1 N 0.1962(2) 0.35757(9) 0.11131(19) 0.0310(4) Uani 1 1 d
N2 N 0.3418(2) 0.35453(10) 0.3951(2) 0.0356(5) Uani 1 1 d
C1 C 0.9108(2) 0.21909(10) 0.3081(2) 0.0255(4) Uani 1 1 d
C2 C 0.8910(2) 0.29142(10) 0.3594(2) 0.0229(4) Uani 1 1 d
C3 C 0.9618(2) 0.30810(10) 0.5134(2) 0.0240(4) Uani 1 1 d
C4 C 0.9468(2) 0.37508(10) 0.5627(2) 0.0235(4) Uani 1 1 d
C5 C 0.8613(2) 0.42564(11) 0.4578(2) 0.0252(4) Uani 1 1 d
C6 C 0.7893(2) 0.40957(10) 0.3037(2) 0.0232(4) Uani 1 1 d
C7 C 0.8050(2) 0.34242(10) 0.2549(2) 0.0239(4) Uani 1 1 d
C8 C 1.0191(2) 0.39387(11) 0.7276(2) 0.0279(5) Uani 1 1 d
C9 C 1.1895(2) 0.03639(10) 0.6930(2) 0.0270(4) Uani 1 1 d
C10 C 0.3551(3) 0.37791(16) 0.1578(3) 0.0449(6) Uani 1 1 d
C11 C 0.1921(4) 0.28585(13) 0.1679(3) 0.0457(6) Uani 1 1 d
C12 C 0.2804(4) 0.28221(13) 0.3396(3) 0.0442(6) Uani 1 1 d
C13 C 0.2148(3) 0.40634(15) 0.3514(3) 0.0458(6) Uani 1 1 d
C14 C 0.1284(4) 0.40758(17) 0.1787(3) 0.0505(7) Uani 1 1 d
C15 C 0.4465(3) 0.3764(2) 0.3296(3) 0.0533(7) Uani 1 1 d
H1 H 0.754(3) 0.3314(11) 0.150(3) 0.031(6) Uiso 1 1 d
H2 H 1.021(3) 0.2741(12) 0.585(3) 0.032(6) Uiso 1 1 d
H3 H 0.852(3) 0.4718(12) 0.490(3) 0.036(6) Uiso 1 1 d
H4 H 0.389(3) 0.3517(12) 0.490(3) 0.039(7) Uiso 1 1 d
H5 H 0.350(3) 0.4246(15) 0.118(3) 0.058(8) Uiso 1 1 d
H6 H 0.398(3) 0.3464(15) 0.112(3) 0.061(8) Uiso 1 1 d
H7 H 0.261(3) 0.4525(16) 0.387(3) 0.059(8) Uiso 1 1 d
H8 H 0.152(4) 0.3923(16) 0.397(3) 0.068(9) Uiso 1 1 d
H9 H 0.371(3) 0.2530(15) 0.367(3) 0.062(9) Uiso 1 1 d
H10 H 0.223(4) 0.2666(16) 0.387(4) 0.072(10) Uiso 1 1 d
H11 H 0.239(4) 0.2532(16) 0.125(4) 0.072(10) Uiso 1 1 d
H12 H 0.083(3) 0.2754(15) 0.135(3) 0.059(8) Uiso 1 1 d
H13 H 0.025(5) 0.3928(19) 0.149(4) 0.087(11) Uiso 1 1 d
H14 H 0.135(4) 0.4532(18) 0.139(4) 0.072(10) Uiso 1 1 d
H15 H 0.483(4) 0.4246(17) 0.372(4) 0.077(10) Uiso 1 1 d
H16 H 0.530(4) 0.3446(16) 0.364(3) 0.069(10) Uiso 1 1 d
H17 H 1.095(4) 0.3499(17) 0.904(4) 0.086(12) Uiso 1 1 d

loop_
_atom_site_aniso_label
_atom_site_aniso_U_11
_atom_site_aniso_U_22
_atom_site_aniso_U_33
_atom_site_aniso_U_23
_atom_site_aniso_U_13
_atom_site_aniso_U_12
Fe1 0.03436(19) 0.01760(16) 0.02126(17) -0.00241(11) 0.01002(13) -0.00436(12)
Cl1 0.0517(4) 0.0645(4) 0.0465(4) 0.0138(3) 0.0320(3) 0.0143(3)
O1 0.0505(10) 0.0216(7) 0.0269(8) 0.0018(6) 0.0105(7) 0.0097(7)
O2 0.0506(10) 0.0343(8) 0.0254(8) -0.0087(7) 0.0100(7) 0.0080(7)
O4 0.0410(9) 0.0307(8) 0.0226(8) -0.0013(6) 0.0000(7) 0.0001(7)
O6 0.0687(12) 0.0365(9) 0.0172(8) -0.0002(7) 0.0079(8) 0.0059(8)
O7 0.0460(10) 0.0312(8) 0.0344(9) -0.0028(7) 0.0114(7) -0.0176(7)
O8 0.0542(10) 0.0322(9) 0.0290(8) -0.0107(7) 0.0133(8) -0.0053(8)
N1 0.0399(11) 0.0323(10) 0.0202(9) 0.0001(7) 0.0127(8) -0.0010(8)
N2 0.0402(11) 0.0461(12) 0.0179(9) -0.0040(8) 0.0105(9) -0.0075(9)
C1 0.0291(11) 0.0221(10) 0.0251(11) -0.0018(8) 0.0119(9) -0.0003(8)
C2 0.0264(10) 0.0205(10) 0.0217(10) -0.0001(8) 0.0106(8) 0.0014(8)
C3 0.0272(10) 0.0225(10) 0.0214(10) 0.0025(8) 0.0100(9) 0.0027(8)
C4 0.0256(10) 0.0253(10) 0.0196(10) -0.0002(8) 0.0101(8) 0.0004(8)
C5 0.0281(11) 0.0215(10) 0.0251(11) -0.0026(8) 0.0109(9) 0.0019(8)
C6 0.0230(10) 0.0210(10) 0.0227(10) 0.0015(8) 0.0074(8) 0.0016(8)
C7 0.0253(10) 0.0253(10) 0.0186(10) -0.0010(8) 0.0075(8) -0.0003(8)
C8 0.0287(11) 0.0307(11) 0.0210(10) -0.0022(9) 0.0078(9) 0.0003(9)
C9 0.0248(10) 0.0221(10) 0.0270(11) -0.0017(8) 0.0049(9) 0.0019(8)
C10 0.0527(16) 0.0541(17) 0.0351(14) -0.0021(12) 0.0261(13) -0.0094(13)
C11 0.0660(19) 0.0356(13) 0.0291(13) -0.0026(10) 0.0153(13) -0.0129(13)
C12 0.0606(17) 0.0357(13) 0.0316(13) 0.0027(10) 0.0162(13) -0.0030(13)
C13 0.0606(17) 0.0461(15) 0.0415(15) -0.0091(12) 0.0322(14) 0.0002(13)
C14 0.0534(18) 0.0576(18) 0.0409(15) 0.0010(13) 0.0212(14) 0.0168(15)
C15 0.0409(15) 0.081(2) 0.0384(15) -0.0055(15) 0.0179(12) -0.0171(16)

loop_
_atom_type_symbol
_atom_type_description
_atom_type_scat_dispersion_real
_atom_type_scat_dispersion_imag
_atom_type_scat_source
C C 0.0033 0.0016 'International Tables Vol C Tables 4.2.6.8 and 6.1.1.4'
H H 0.0000 0.0000 'International Tables Vol C Tables 4.2.6.8 and 6.1.1.4'
N N 0.0061 0.0033 'International Tables Vol C Tables 4.2.6.8 and 6.1.1.4'
O O 0.0106 0.0060 'International Tables Vol C Tables 4.2.6.8 and 6.1.1.4'
Fe Fe 0.3463 0.8444 'International Tables Vol C Tables 4.2.6.8 and 6.1.1.4'
Cl Cl 0.1484 0.1585 'International Tables Vol C Tables 4.2.6.8 and 6.1.1.4'

loop_
_geom_angle_atom_site_label_1
_geom_angle_atom_site_label_2
_geom_angle_atom_site_label_3
_geom_angle
_geom_angle_site_symmetry_1
_geom_angle_site_symmetry_3
O7 Fe1 O1 123.44(7) . .
O7 Fe1 O4 106.63(6) . .
O1 Fe1 O4 96.95(6) . .
O7 Fe1 Cl1 107.05(5) . .
O1 Fe1 Cl1 110.14(5) . .
O4 Fe1 Cl1 112.18(5) . .
C1 O1 Fe1 115.52(13) . .
C9 O4 Fe1 152.48(15) . .
C8 O6 H17 109(2) . .
C9 O7 Fe1 130.61(14) 3_756 .
C10 N1 C14 108.6(2) . .
C10 N1 C11 109.0(2) . .
C14 N1 C11 109.3(2) . .
C13 N2 C15 109.7(2) . .
C13 N2 C12 110.3(2) . .
C15 N2 C12 109.7(2) . .
C13 N2 H4 109.7(16) . .
C15 N2 H4 111.0(17) . .
C12 N2 H4 106.3(16) . .
O2 C1 O1 124.11(18) . .
O2 C1 C2 120.93(18) . .
O1 C1 C2 114.95(17) . .
C7 C2 C3 119.58(18) . .
C7 C2 C1 120.70(17) . .
C3 C2 C1 119.71(17) . .
C4 C3 C2 120.47(18) . .
C4 C3 H2 119.5(14) . .
C2 C3 H2 120.0(13) . .
C5 C4 C3 119.62(18) . .
C5 C4 C8 118.87(17) . .
C3 C4 C8 121.51(17) . .
C4 C5 C6 120.50(18) . .
C4 C5 H3 120.1(14) . .
C6 C5 H3 119.4(14) . .
C7 C6 C5 119.69(18) . .
C7 C6 C9 120.59(18) . 4_565
C5 C6 C9 119.65(17) . 4_565
C2 C7 C6 120.14(18) . .
C2 C7 H1 120.4(13) . .
C6 C7 H1 119.4(13) . .
O8 C8 O6 124.19(19) . .
O8 C8 C4 123.28(19) . .
O6 C8 C4 112.52(17) . .
O4 C9 O7 124.75(19) . 3_756
O4 C9 C6 119.36(18) . 4_666
O7 C9 C6 115.87(18) 3_756 4_666
N1 C10 C15 111.27(19) . .
N1 C10 H5 104.9(18) . .
C15 C10 H5 111.8(18) . .
N1 C10 H6 108.5(18) . .
C15 C10 H6 110.5(18) . .
H5 C10 H6 110(2) . .
N1 C11 C12 111.34(19) . .
N1 C11 H11 109.1(18) . .
C12 C11 H11 108.1(19) . .
N1 C11 H12 105.4(17) . .
C12 C11 H12 110.9(16) . .
H11 C11 H12 112(2) . .
N2 C12 C11 107.61(19) . .
N2 C12 H9 104.2(17) . .
C11 C12 H9 109.5(17) . .
N2 C12 H10 110.3(19) . .
C11 C12 H10 114(2) . .
H9 C12 H10 111(2) . .
N2 C13 C14 108.21(19) . .
N2 C13 H7 107.0(17) . .
C14 C13 H7 109.2(17) . .
N2 C13 H8 108.2(19) . .
C14 C13 H8 112.1(19) . .
H7 C13 H8 112(2) . .
N1 C14 C13 110.7(2) . .
N1 C14 H13 107(2) . .
C13 C14 H13 109(2) . .
N1 C14 H14 105.6(19) . .
C13 C14 H14 111.1(19) . .
H13 C14 H14 113(3) . .
N2 C15 C10 107.8(2) . .
N2 C15 H15 105(2) . .
C10 C15 H15 111.6(19) . .
N2 C15 H16 108.6(19) . .
C10 C15 H16 113.5(19) . .
H15 C15 H16 110(3) . .

loop_
_geom_bond_atom_site_label_1
_geom_bond_atom_site_label_2
_geom_bond_distance
_geom_bond_site_symmetry_2
Fe1 O7 1.9620(15) .
Fe1 O1 1.9679(14) .
Fe1 O4 1.9945(14) .
Fe1 Cl1 2.2920(6) .
O1 C1 1.278(2) .
O2 C1 1.232(2) .
O4 C9 1.248(2) .
O6 C8 1.324(3) .
O6 H17 0.81(4) .
O7 C9 1.261(2) 3_756
O8 C8 1.202(3) .
N1 C10 1.465(3) .
N1 C14 1.471(3) .
N1 C11 1.474(3) .
N2 C13 1.489(3) .
N2 C15 1.490(3) .
N2 C12 1.497(3) .
N2 H4 0.84(3) .
C1 C2 1.501(3) .
C2 C7 1.390(3) .
C2 C3 1.394(3) .
C3 C4 1.388(3) .
C3 H2 0.94(2) .
C4 C5 1.384(3) .
C4 C8 1.498(3) .
C5 C6 1.393(3) .
C5 H3 0.95(2) .
C6 C7 1.391(3) .
C6 C9 1.498(3) 4_565
C7 H1 0.95(2) .
C9 O7 1.261(2) 3_756
C9 C6 1.498(3) 4_666
C10 C15 1.522(4) .
C10 H5 0.96(3) .
C10 H6 0.95(3) .
C11 C12 1.521(3) .
C11 H11 0.97(3) .
C11 H12 0.99(3) .
C12 H9 0.98(3) .
C12 H10 0.92(3) .
C13 C14 1.526(4) .
C13 H7 0.97(3) .
C13 H8 0.95(3) .
C14 H13 0.97(4) .
C14 H14 0.96(3) .
C15 H15 1.00(3) .
C15 H16 0.95(3) .

loop_
_geom_hbond_atom_site_label_D
_geom_hbond_atom_site_label_H
_geom_hbond_atom_site_label_A
_geom_hbond_distance_DH
_geom_hbond_distance_HA
_geom_hbond_distance_DA
_geom_hbond_angle_DHA
_geom_hbond_site_symmetry_A
O6 H17 N1 0.81(4) 1.84(4) 2.627(2) 165(4) 1_656
N2 H4 Cl1 0.84(3) 2.69(3) 3.333(2) 134(2) 4_566
N2 H4 O2 0.84(3) 2.22(2) 2.893(2) 136(2) 4_566
